data_7158566
loop_
_publ_author_name
'Tonkoglazova, Daria'
'Oryabinskaya, Lyubov M.'
'Shcherbatykh, Aleksandr'
'Gulevskaya, Anna V.'

_publ_section_title
;
 Synthesis and crystal structure of pH-sensitive fluorescent pyrene-based
 double aza- and diaza[4]helicenes
;
_journal_name_full 'Organic &amp; Biomolecular Chemistry'
_journal_paper_doi 10.1039/D2OB00204C
_journal_year 2022
_chemical_formula_moiety 'C38 H23 N, C D Cl3 '
_chemical_formula_sum 'C39 H23 Cl3 D N'
_chemical_formula_weight 613.95
_chemical_melting_point 519.0(10)
_chemical_name_systematic 5-(p-Tolyl)naphtho[2,1-f]pyreno[2,1-h]quinoline
_space_group_crystal_system triclinic
_space_group_IT_number 2
_space_group_name_Hall '-P 1'
_space_group_name_H-M_alt 'P -1'
_atom_sites_solution_hydrogens geom
_atom_sites_solution_primary dual
_audit_creation_date 2021-12-02
_audit_creation_method
;
Olex2 1.2
(compiled 2018.05.29 svn.r3508 for OlexSys, GUI svn.r5506)
;
_audit_update_record
;
2022-01-28 deposited with the CCDC.	2022-03-09 downloaded from the CCDC.
;
_cell_angle_alpha 100.434(2)
_cell_angle_beta 109.813(2)
_cell_angle_gamma 94.308(2)
_cell_formula_units_Z 2
_cell_length_a 9.9654(2)
_cell_length_b 10.8736(2)
_cell_length_c 14.6459(3)
_cell_measurement_reflns_used 14001
_cell_measurement_temperature 100(2)
_cell_measurement_theta_max 78.7750
_cell_measurement_theta_min 3.2910
_cell_volume 1452.32(6)
_computing_cell_refinement 'CrysAlisPro 1.171.41.103a (Rigaku OD, 2021)'
_computing_data_collection 'CrysAlisPro 1.171.41.103a (Rigaku OD, 2021)'
_computing_data_reduction 'CrysAlisPro 1.171.41.103a (Rigaku OD, 2021)'
_computing_molecular_graphics 'Olex2 (Dolomanov et al., 2009)'
_computing_publication_material 'Olex2 (Dolomanov et al., 2009)'
_computing_structure_refinement 'ShelXL (Sheldrick, 2015)'
_computing_structure_solution 'ShelXT (Sheldrick, 2015)'
_diffrn_ambient_environment N~2~
_diffrn_ambient_temperature 100(2)
_diffrn_detector 'Hybrid Pixel Array Detector'
_diffrn_detector_area_resol_mean 10.0000
_diffrn_detector_type HyPix
_diffrn_measured_fraction_theta_full 0.998
_diffrn_measured_fraction_theta_max 0.998
_diffrn_measurement_details
;
List of Runs (angles in degrees, time in seconds):

  # Type    Start    End  Width  t~exp~   \w     \q     \k     \f   Frames
#--------------------------------------------------------------------------
  1  \w    -89.00 -34.00   0.50    0.45    --  -47.44 115.00 119.00  110
  2  \w   -117.00 -77.00   0.50    0.45    --  -47.44-167.00-115.00   80
  3  \w   -110.00 -85.00   0.50    0.45    --  -47.44 167.00 -94.00   50
  4  \w     49.00 119.00   0.50    0.45    --   47.44 167.00 -94.00  140
  5  \w     12.00  38.00   0.50    0.45    --   47.44-115.00  30.00   52
  6  \w     54.00  79.00   0.50    0.45    --   47.44-167.00-115.00   50
  7  \w   -137.00 -54.00   0.50    1.80    -- -106.00 167.00 -94.00  166
  8  \w   -108.00 -40.00   0.50    1.80    -- -106.00 115.00 119.00  136
  9  \w   -153.00-128.00   0.50    1.80    -- -106.00-115.00  30.00   50
 10  \w   -123.00 -98.00   0.50    1.80    -- -106.00-167.00-115.00   50
 11  \w     86.00 121.00   0.50    1.80    --  113.25-167.00-115.00   70
 12  \w     65.00 101.00   0.50    1.80    --  113.25 167.00 -94.00   72
 13  \w     51.00 109.00   0.50    1.80    --  113.25-115.00  30.00  116
 14  \w    105.00 130.00   0.50    1.80    --  113.25 115.00 119.00   50
 15  \w   -113.00 -75.00   0.50    0.45    --  -47.44-125.00  60.00   76
 16  \w    -24.00  24.00   0.50    0.45    --  -47.44  19.00-150.00   96
 17  \w   -114.00 -25.00   0.50    0.45    --  -47.44 -77.00  60.00  178
 18  \w     78.00 119.00   0.50    0.45    --   47.44 125.00  60.00   82
 19  \w    -17.00  20.00   0.50    0.45    --   47.44 -19.00-180.00   74
 20  \w     74.00 119.00   0.50    0.45    --   47.44 125.00  30.00   90
 21  \w   -177.00-119.00   0.50    1.80    -- -106.00 -15.00  60.00  116
 22  \w    -96.00 -70.00   0.50    1.80    -- -106.00  77.00 -30.00   52
 23  \w   -177.00 -93.00   0.50    1.80    -- -106.00 -45.00  30.00  168
 24  \w   -107.00 -82.00   0.50    1.80    -- -106.00 111.00  55.10   50
 25  \w    -68.00 -42.00   0.50    1.80    -- -106.00  77.00 -30.00   52
 26  \w   -112.00 -39.00   0.50    1.80    -- -106.00 125.00-150.00  146
 27  \w    -64.00 -39.00   0.50    1.80    -- -106.00  61.00 -60.00   50
 28  \w   -166.00-126.00   0.50    1.80    -- -106.00 -15.00  90.00   80
 29  \w   -112.00 -80.00   0.50    1.80    -- -106.00 125.00-180.00   64
 30  \w   -112.00 -35.00   0.50    1.80    -- -106.00 125.00 120.00  154
 31  \w   -175.00-150.00   0.50    1.80    -- -106.00-125.00   0.00   50
 32  \w    -68.00 -34.00   0.50    1.80    -- -106.00  61.00 150.00   68
 33  \w   -121.00 -96.00   0.50    1.80    -- -106.00 138.00 155.21   50
 34  \w    -78.00 -34.00   0.50    1.80    -- -106.00 138.00 155.21   88
 35  \w    -69.00 -33.00   0.50    1.80    -- -106.00  61.00-120.00   72
 36  \w    -69.00 -44.00   0.50    1.80    -- -106.00 111.00  55.10   50
 37  \w   -112.00 -85.00   0.50    1.80    -- -106.00 125.00 -90.00   54
 38  \w   -113.00 -75.00   0.50    1.80    -- -106.00-125.00   0.00   76
 39  \w    101.00 176.00   0.50    1.80    --  113.25  61.00 120.00  150
 40  \w     62.00  88.00   0.50    1.80    --  113.25 -77.00   0.00   52
 41  \w     58.00 106.00   0.50    1.80    --  113.25 -94.00  60.00   96
 42  \w     42.00 108.00   0.50    1.80    --  113.25-125.00 -30.00  132
 43  \w     43.00  69.00   0.50    1.80    --  113.25 -61.00  60.00   52
 44  \w     71.00 101.00   0.50    1.80    --  113.25-125.00   0.00   60
 45  \w     42.00  69.00   0.50    1.80    --  113.25 -61.00  30.00   54
 46  \w    133.00 170.00   0.50    1.80    --  113.25  77.00  90.00   74
 47  \w     44.00 111.00   0.50    1.80    --  113.25-125.00  60.00  134
 48  \w     91.00 130.00   0.50    1.80    --  113.25  77.00  90.00   78
 49  \w     71.00  96.00   0.50    1.80    --  113.25 -94.00-120.00   50
 50  \w    105.00 169.00   0.50    1.80    --  113.25  15.00 -90.00  128
 51  \w     45.00  77.00   0.50    1.80    --  113.25 -94.00-150.00   64
 52  \w    106.00 172.00   0.50    1.80    --  113.25  30.00-150.00  132
 53  \w     44.00  69.00   0.50    1.80    --  113.25 -61.00   0.00   50
;
_diffrn_measurement_device 'four-circle diffractometer'
_diffrn_measurement_device_type 'XtaLAB Synergy, Single source at home/near, HyPix'
_diffrn_measurement_method '\w scans'
_diffrn_orient_matrix_type 'CrysAlisPro convention (1999,Acta A55,543-557)'
_diffrn_orient_matrix_UB_11 -0.0690745000
_diffrn_orient_matrix_UB_12 0.1146180000
_diffrn_orient_matrix_UB_13 0.0313147000
_diffrn_orient_matrix_UB_21 0.1005519000
_diffrn_orient_matrix_UB_22 0.0148119000
_diffrn_orient_matrix_UB_23 0.1089052000
_diffrn_orient_matrix_UB_31 0.1127795000
_diffrn_orient_matrix_UB_32 0.0886491000
_diffrn_orient_matrix_UB_33 -0.0172187000
_diffrn_radiation_monochromator mirror
_diffrn_radiation_probe x-ray
_diffrn_radiation_type CuK\a
_diffrn_radiation_wavelength 1.54184
_diffrn_reflns_av_R_equivalents 0.0382
_diffrn_reflns_av_unetI/netI 0.0372
_diffrn_reflns_Laue_measured_fraction_full 0.998
_diffrn_reflns_Laue_measured_fraction_max 0.998
_diffrn_reflns_limit_h_max 12
_diffrn_reflns_limit_h_min -11
_diffrn_reflns_limit_k_max 13
_diffrn_reflns_limit_k_min -12
_diffrn_reflns_limit_l_max 17
_diffrn_reflns_limit_l_min -17
_diffrn_reflns_number 20770
_diffrn_reflns_point_group_measured_fraction_full 0.998
_diffrn_reflns_point_group_measured_fraction_max 0.998
_diffrn_reflns_theta_full 67.684
_diffrn_reflns_theta_max 69.991
_diffrn_reflns_theta_min 3.288
_diffrn_source 'micro-focus sealed X-ray tube'
_diffrn_source_type 'PhotonJet (Cu) X-ray Source'
_exptl_absorpt_coefficient_mu 3.087
_exptl_absorpt_correction_T_max 1.00000
_exptl_absorpt_correction_T_min 0.92133
_exptl_absorpt_correction_type multi-scan
_exptl_absorpt_process_details
;
CrysAlisPro 1.171.41.103a (Rigaku Oxford Diffraction, 2021)
Empirical absorption correction using spherical harmonics,
implemented in SCALE3 ABSPACK scaling algorithm.
;
_exptl_crystal_colour 'clear yellow'
_exptl_crystal_colour_lustre clear
_exptl_crystal_colour_primary yellow
_exptl_crystal_density_diffrn 1.404
_exptl_crystal_description prism
_exptl_crystal_F_000 632
_exptl_crystal_recrystallization_method 'Vapour deposition'
_exptl_crystal_size_max 0.13
_exptl_crystal_size_mid 0.06
_exptl_crystal_size_min 0.04
_refine_diff_density_max 0.352
_refine_diff_density_min -0.421
_refine_diff_density_rms 0.052
_refine_ls_extinction_method none
_refine_ls_goodness_of_fit_ref 1.054
_refine_ls_hydrogen_treatment constr
_refine_ls_matrix_type full
_refine_ls_number_parameters 389
_refine_ls_number_reflns 5497
_refine_ls_number_restraints 0
_refine_ls_restrained_S_all 1.054
_refine_ls_R_factor_all 0.0389
_refine_ls_R_factor_gt 0.0351
_refine_ls_shift/su_max 0.000
_refine_ls_shift/su_mean 0.000
_refine_ls_structure_factor_coef Fsqd
_refine_ls_weighting_details 'w=1/[\s^2^(Fo^2^)+(0.0512P)^2^+0.5541P] where P=(Fo^2^+2Fc^2^)/3'
_refine_ls_weighting_scheme calc
_refine_ls_wR_factor_gt 0.0951
_refine_ls_wR_factor_ref 0.0980
_reflns_Friedel_coverage 0.000
_reflns_number_gt 4949
_reflns_number_total 5497
_reflns_threshold_expression 'I > 2\s(I)'
_cod_data_source_file d2ob00204c2.cif
_cod_data_source_block 19381_sp-66
_cod_depositor_comments
;
The following automatic conversions were performed:

data item '_chemical_melting_point' value '518-520' was changed to
'519.0(10)' -- the average value was taken and precision was
estimated.

Automatic conversion script
Id: cif_fix_values 7556 2019-12-06 15:28:31Z antanas 
;
_cod_original_cell_volume 1452.32(5)
_cod_original_formula_sum 'C39 H23 D Cl3 N'
_cod_database_code 7158566
_shelx_shelxl_version_number 2018/3
_chemical_oxdiff_formula 'C39 H23 D Cl3 N'
_shelx_space_group_comment
;
The symmetry employed for this shelxl refinement is uniquely defined
by the following loop, which should always be used as a source of
symmetry information in preference to the above space-group names.
They are only intended as comments.
;
_shelx_estimated_absorpt_t_max 0.886
_shelx_estimated_absorpt_t_min 0.690
_reflns_odcompleteness_completeness 99.67
_reflns_odcompleteness_iscentric 1
_reflns_odcompleteness_theta 72.42
_olex2_refinement_description
;
1. Fixed Uiso
 At 1.2 times of:
  All C(H) groups
 At 1.5 times of:
  All C(H,H,H) groups
2.a Ternary CH refined with riding coordinates:
 C39(D39)
2.b Aromatic/amide H refined with riding coordinates:
 C1(H1), C2(H2), C3(H3), C6(H6), C9(H9), C10(H10), C11(H11), C12(H12),
 C19(H19), C20(H20), C22(H22), C23(H23), C24(H24), C26(H26), C27(H27), C29(H29),
  C33(H33), C34(H34), C36(H36), C37(H37)
2.c Idealised Me refined as rotating group:
 C38(H38A,H38B,H38C)
;
_olex2_submission_special_instructions 'No special instructions were received'
_oxdiff_exptl_absorpt_empirical_details
;
Empirical correction (ABSPACK) includes:
- Absorption correction using spherical harmonics
- Frame scaling
;
_oxdiff_exptl_absorpt_empirical_full_max 1.345
_oxdiff_exptl_absorpt_empirical_full_min 0.712

loop_
_space_group_symop_operation_xyz
'x, y, z'
'-x, -y, -z'

loop_
_atom_site_label
_atom_site_type_symbol
_atom_site_fract_x
_atom_site_fract_y
_atom_site_fract_z
_atom_site_U_iso_or_equiv
_atom_site_adp_type
_atom_site_occupancy
_atom_site_site_symmetry_order
_atom_site_calc_flag
_atom_site_refinement_flags_posn
_atom_site_refinement_flags_adp
_atom_site_refinement_flags_occupancy
_atom_site_disorder_assembly
_atom_site_disorder_group
N1 N 0.64699(14) 0.61810(12) 0.73123(9) 0.0192(3) Uani 1 1 d . . . . .
C1 C 0.57195(17) 0.71306(14) 0.71551(12) 0.0202(3) Uani 1 1 d . . . . .
H1 H 0.542261 0.753442 0.767115 0.024 Uiso 1 1 calc R . . . .
C2 C 0.53430(16) 0.75684(14) 0.62801(12) 0.0192(3) Uani 1 1 d . . . . .
H2 H 0.480235 0.825033 0.619982 0.023 Uiso 1 1 calc R . . . .
C3 C 0.57762(15) 0.69851(13) 0.55326(11) 0.0175(3) Uani 1 1 d . . . . .
H3 H 0.553858 0.726780 0.492783 0.021 Uiso 1 1 calc R . . . .
C4 C 0.65697(15) 0.59718(13) 0.56618(11) 0.0158(3) Uani 1 1 d . . . . .
C5 C 0.70752(15) 0.53463(13) 0.48981(11) 0.0155(3) Uani 1 1 d . . . . .
C6 C 0.68744(15) 0.58014(13) 0.40194(11) 0.0165(3) Uani 1 1 d . . . . .
H6 H 0.635926 0.649608 0.392064 0.020 Uiso 1 1 calc R . . . .
C7 C 0.73950(15) 0.52775(13) 0.33080(11) 0.0165(3) Uani 1 1 d . . . . .
C8 C 0.82383(15) 0.42703(13) 0.34731(11) 0.0165(3) Uani 1 1 d . . . . .
C9 C 0.88467(16) 0.37310(14) 0.27790(11) 0.0195(3) Uani 1 1 d . . . . .
H9 H 0.862421 0.398981 0.216512 0.023 Uiso 1 1 calc R . . . .
C10 C 0.97508(17) 0.28426(14) 0.29720(11) 0.0199(3) Uani 1 1 d . . . . .
H10 H 1.012108 0.246781 0.248681 0.024 Uiso 1 1 calc R . . . .
C11 C 1.01234(16) 0.24928(13) 0.38922(12) 0.0187(3) Uani 1 1 d . . . . .
H11 H 1.080244 0.192380 0.404925 0.022 Uiso 1 1 calc R . . . .
C12 C 0.95143(15) 0.29666(13) 0.45665(11) 0.0171(3) Uani 1 1 d . . . . .
H12 H 0.978457 0.272009 0.518670 0.020 Uiso 1 1 calc R . . . .
C13 C 0.84895(15) 0.38162(13) 0.43641(11) 0.0157(3) Uani 1 1 d . . . . .
C14 C 0.77887(15) 0.43012(13) 0.50453(11) 0.0156(3) Uani 1 1 d . . . . .
C15 C 0.77843(15) 0.37289(13) 0.58753(11) 0.0156(3) Uani 1 1 d . . . . .
C16 C 0.75672(15) 0.44523(13) 0.67119(11) 0.0157(3) Uani 1 1 d . . . . .
C17 C 0.68973(15) 0.55933(13) 0.65801(11) 0.0160(3) Uani 1 1 d . . . . .
C18 C 0.78616(15) 0.39565(14) 0.75946(11) 0.0160(3) Uani 1 1 d . . . . .
C19 C 0.80735(16) 0.47108(14) 0.85612(11) 0.0189(3) Uani 1 1 d . . . . .
H19 H 0.805673 0.559527 0.863706 0.023 Uiso 1 1 calc R . . . .
C20 C 0.82963(16) 0.41931(15) 0.93660(11) 0.0210(3) Uani 1 1 d . . . . .
H20 H 0.845065 0.472722 0.999330 0.025 Uiso 1 1 calc R . . . .
C21 C 0.83054(16) 0.28643(15) 0.92970(11) 0.0210(3) Uani 1 1 d . . . . .
C22 C 0.84328(19) 0.22916(17) 1.01013(13) 0.0285(4) Uani 1 1 d . . . . .
H22 H 0.851844 0.279687 1.072527 0.034 Uiso 1 1 calc R . . . .
C23 C 0.8436(2) 0.10004(18) 0.99991(13) 0.0315(4) Uani 1 1 d . . . . .
H23 H 0.851049 0.062721 1.054961 0.038 Uiso 1 1 calc R . . . .
C24 C 0.83291(19) 0.02475(16) 0.90952(13) 0.0265(3) Uani 1 1 d . . . . .
H24 H 0.833388 -0.063687 0.903369 0.032 Uiso 1 1 calc R . . . .
C25 C 0.82155(16) 0.07772(15) 0.82781(12) 0.0204(3) Uani 1 1 d . . . . .
C26 C 0.81159(16) 0.00216(14) 0.73370(12) 0.0202(3) Uani 1 1 d . . . . .
H26 H 0.814582 -0.086037 0.727009 0.024 Uiso 1 1 calc R . . . .
C27 C 0.79802(16) 0.05453(14) 0.65453(11) 0.0185(3) Uani 1 1 d . . . . .
H27 H 0.791323 0.002357 0.593184 0.022 Uiso 1 1 calc R . . . .
C28 C 0.79355(15) 0.18789(13) 0.66155(11) 0.0161(3) Uani 1 1 d . . . . .
C29 C 0.78819(15) 0.24358(14) 0.58309(11) 0.0164(3) Uani 1 1 d . . . . .
H29 H 0.791190 0.192818 0.523958 0.020 Uiso 1 1 calc R . . . .
C30 C 0.80074(14) 0.26583(14) 0.75333(11) 0.0160(3) Uani 1 1 d . . . . .
C31 C 0.81794(15) 0.21010(14) 0.83679(11) 0.0179(3) Uani 1 1 d . . . . .
C32 C 0.71209(16) 0.58041(13) 0.24015(11) 0.0169(3) Uani 1 1 d . . . . .
C33 C 0.57139(16) 0.58195(14) 0.17795(11) 0.0189(3) Uani 1 1 d . . . . .
H33 H 0.492804 0.546329 0.192269 0.023 Uiso 1 1 calc R . . . .
C34 C 0.54463(17) 0.63503(14) 0.09513(11) 0.0212(3) Uani 1 1 d . . . . .
H34 H 0.447805 0.634192 0.053276 0.025 Uiso 1 1 calc R . . . .
C35 C 0.65687(18) 0.68938(14) 0.07229(11) 0.0210(3) Uani 1 1 d . . . . .
C36 C 0.79788(17) 0.68863(14) 0.13486(12) 0.0212(3) Uani 1 1 d . . . . .
H36 H 0.876179 0.725455 0.120859 0.025 Uiso 1 1 calc R . . . .
C37 C 0.82566(16) 0.63483(14) 0.21738(11) 0.0191(3) Uani 1 1 d . . . . .
H37 H 0.922539 0.634923 0.258787 0.023 Uiso 1 1 calc R . . . .
C38 C 0.6266(2) 0.74664(17) -0.01771(13) 0.0300(4) Uani 1 1 d . . . . .
H38A H 0.642683 0.688187 -0.071074 0.045 Uiso 1 1 calc GR . . . .
H38B H 0.691300 0.826624 -0.000237 0.045 Uiso 1 1 calc GR . . . .
H38C H 0.526302 0.762349 -0.040333 0.045 Uiso 1 1 calc GR . . . .
Cl1 Cl 0.14231(4) 0.06960(4) 0.60477(3) 0.02909(12) Uani 1 1 d . . . . .
Cl2 Cl 0.45095(4) 0.09777(4) 0.65334(4) 0.03268(12) Uani 1 1 d . . . . .
Cl3 Cl 0.32248(5) -0.03251(4) 0.76580(4) 0.03760(13) Uani 1 1 d . . . . .
C39 C 0.31142(17) 0.09077(15) 0.70182(12) 0.0227(3) Uani 1 1 d . . . . .
D39 D 0.322781 0.172564 0.749656 0.027 Uiso 1 1 calc R . . . .

loop_
_atom_site_aniso_label
_atom_site_aniso_U_11
_atom_site_aniso_U_22
_atom_site_aniso_U_33
_atom_site_aniso_U_23
_atom_site_aniso_U_13
_atom_site_aniso_U_12
N1 0.0220(6) 0.0185(6) 0.0183(6) 0.0036(5) 0.0086(5) 0.0051(5)
C1 0.0232(7) 0.0189(7) 0.0197(7) 0.0014(6) 0.0103(6) 0.0055(6)
C2 0.0203(7) 0.0154(7) 0.0224(8) 0.0028(6) 0.0085(6) 0.0046(5)
C3 0.0183(7) 0.0156(7) 0.0182(7) 0.0036(5) 0.0062(6) 0.0026(5)
C4 0.0150(7) 0.0136(6) 0.0174(7) 0.0018(5) 0.0054(6) -0.0006(5)
C5 0.0145(6) 0.0145(6) 0.0160(7) 0.0022(5) 0.0044(5) 0.0001(5)
C6 0.0170(7) 0.0151(7) 0.0173(7) 0.0036(5) 0.0059(6) 0.0026(5)
C7 0.0159(7) 0.0160(7) 0.0162(7) 0.0026(5) 0.0046(6) 0.0005(5)
C8 0.0155(7) 0.0157(7) 0.0169(7) 0.0019(5) 0.0051(5) 0.0006(5)
C9 0.0236(7) 0.0188(7) 0.0172(7) 0.0040(6) 0.0089(6) 0.0034(6)
C10 0.0235(7) 0.0180(7) 0.0204(8) 0.0016(6) 0.0118(6) 0.0038(6)
C11 0.0180(7) 0.0150(7) 0.0238(8) 0.0042(6) 0.0083(6) 0.0029(5)
C12 0.0188(7) 0.0156(6) 0.0177(7) 0.0045(5) 0.0075(6) 0.0016(5)
C13 0.0158(7) 0.0134(6) 0.0173(7) 0.0026(5) 0.0061(6) 0.0000(5)
C14 0.0148(6) 0.0149(6) 0.0151(7) 0.0015(5) 0.0045(5) -0.0007(5)
C15 0.0132(6) 0.0167(7) 0.0164(7) 0.0034(5) 0.0048(5) 0.0020(5)
C16 0.0140(6) 0.0154(6) 0.0171(7) 0.0024(5) 0.0056(5) 0.0001(5)
C17 0.0152(7) 0.0137(6) 0.0178(7) 0.0013(5) 0.0058(6) 0.0004(5)
C18 0.0124(6) 0.0178(7) 0.0172(7) 0.0029(5) 0.0051(5) 0.0024(5)
C19 0.0171(7) 0.0191(7) 0.0195(7) 0.0026(6) 0.0060(6) 0.0030(5)
C20 0.0210(7) 0.0244(8) 0.0155(7) 0.0012(6) 0.0051(6) 0.0057(6)
C21 0.0199(7) 0.0258(8) 0.0174(7) 0.0056(6) 0.0060(6) 0.0056(6)
C22 0.0366(9) 0.0327(9) 0.0186(8) 0.0076(7) 0.0108(7) 0.0117(7)
C23 0.0428(10) 0.0362(9) 0.0233(9) 0.0164(7) 0.0149(8) 0.0138(8)
C24 0.0320(8) 0.0252(8) 0.0267(9) 0.0125(7) 0.0118(7) 0.0088(6)
C25 0.0176(7) 0.0228(8) 0.0222(8) 0.0083(6) 0.0069(6) 0.0049(6)
C26 0.0209(7) 0.0163(7) 0.0259(8) 0.0072(6) 0.0095(6) 0.0052(6)
C27 0.0193(7) 0.0165(7) 0.0202(7) 0.0024(6) 0.0082(6) 0.0035(5)
C28 0.0134(6) 0.0162(7) 0.0186(7) 0.0040(6) 0.0056(5) 0.0026(5)
C29 0.0156(7) 0.0164(7) 0.0168(7) 0.0019(5) 0.0064(6) 0.0021(5)
C30 0.0112(6) 0.0184(7) 0.0181(7) 0.0043(6) 0.0046(5) 0.0020(5)
C31 0.0143(7) 0.0210(7) 0.0187(7) 0.0056(6) 0.0054(6) 0.0036(5)
C32 0.0204(7) 0.0144(6) 0.0155(7) 0.0014(5) 0.0068(6) 0.0037(5)
C33 0.0196(7) 0.0183(7) 0.0183(7) 0.0035(6) 0.0069(6) 0.0017(5)
C34 0.0221(7) 0.0218(7) 0.0173(7) 0.0039(6) 0.0039(6) 0.0045(6)
C35 0.0297(8) 0.0176(7) 0.0169(7) 0.0034(6) 0.0097(6) 0.0056(6)
C36 0.0256(8) 0.0189(7) 0.0228(8) 0.0051(6) 0.0133(6) 0.0029(6)
C37 0.0192(7) 0.0188(7) 0.0195(7) 0.0032(6) 0.0076(6) 0.0038(6)
C38 0.0401(10) 0.0312(9) 0.0225(8) 0.0126(7) 0.0121(7) 0.0077(7)
Cl1 0.0220(2) 0.0280(2) 0.0310(2) 0.00309(16) 0.00330(16) 0.00401(15)
Cl2 0.0259(2) 0.0285(2) 0.0515(3) 0.01436(18) 0.01998(19) 0.00895(16)
Cl3 0.0451(3) 0.0349(2) 0.0383(3) 0.01962(19) 0.0153(2) 0.00957(19)
C39 0.0219(7) 0.0208(7) 0.0243(8) 0.0044(6) 0.0067(6) 0.0051(6)

loop_
_atom_type_symbol
_atom_type_description
_atom_type_scat_dispersion_real
_atom_type_scat_dispersion_imag
_atom_type_scat_source
C C 0.0181 0.0091 'International Tables Vol C Tables 4.2.6.8 and 6.1.1.4'
H H 0.0000 0.0000 'International Tables Vol C Tables 4.2.6.8 and 6.1.1.4'
Cl Cl 0.3639 0.7018 'International Tables Vol C Tables 4.2.6.8 and 6.1.1.4'
D D 0.0000 0.0000 'International Tables Vol C Tables 4.2.6.8 and 6.1.1.4'
N N 0.0311 0.0180 'International Tables Vol C Tables 4.2.6.8 and 6.1.1.4'

loop_
_geom_angle_atom_site_label_1
_geom_angle_atom_site_label_2
_geom_angle_atom_site_label_3
_geom_angle
_geom_angle_site_symmetry_1
_geom_angle_site_symmetry_3
_geom_angle_publ_flag
C1 N1 C17 118.68(13) . . ?
N1 C1 H1 118.1 . . ?
N1 C1 C2 123.86(13) . . ?
C2 C1 H1 118.1 . . ?
C1 C2 H2 121.0 . . ?
C3 C2 C1 118.08(14) . . ?
C3 C2 H2 121.0 . . ?
C2 C3 H3 119.9 . . ?
C2 C3 C4 120.22(14) . . ?
C4 C3 H3 119.9 . . ?
C3 C4 C5 121.95(13) . . ?
C3 C4 C17 117.44(13) . . ?
C17 C4 C5 120.59(13) . . ?
C6 C5 C4 120.80(13) . . ?
C14 C5 C4 119.38(13) . . ?
C14 C5 C6 119.81(13) . . ?
C5 C6 H6 118.8 . . ?
C7 C6 C5 122.49(13) . . ?
C7 C6 H6 118.8 . . ?
C6 C7 C8 119.21(13) . . ?
C6 C7 C32 119.02(13) . . ?
C8 C7 C32 121.72(13) . . ?
C9 C8 C7 121.37(13) . . ?
C9 C8 C13 119.22(13) . . ?
C13 C8 C7 119.41(13) . . ?
C8 C9 H9 119.3 . . ?
C10 C9 C8 121.50(14) . . ?
C10 C9 H9 119.3 . . ?
C9 C10 H10 120.3 . . ?
C9 C10 C11 119.37(13) . . ?
C11 C10 H10 120.3 . . ?
C10 C11 H11 119.8 . . ?
C12 C11 C10 120.43(14) . . ?
C12 C11 H11 119.8 . . ?
C11 C12 H12 119.1 . . ?
C11 C12 C13 121.85(14) . . ?
C13 C12 H12 119.1 . . ?
C8 C13 C14 119.53(13) . . ?
C12 C13 C8 117.01(13) . . ?
C12 C13 C14 123.30(13) . . ?
C5 C14 C13 118.77(13) . . ?
C5 C14 C15 118.68(13) . . ?
C13 C14 C15 122.55(13) . . ?
C16 C15 C14 120.19(13) . . ?
C29 C15 C14 121.01(13) . . ?
C29 C15 C16 118.62(13) . . ?
C15 C16 C17 117.39(13) . . ?
C15 C16 C18 118.60(13) . . ?
C18 C16 C17 123.62(13) . . ?
N1 C17 C4 121.72(13) . . ?
N1 C17 C16 118.15(13) . . ?
C4 C17 C16 119.76(13) . . ?
C16 C18 C19 123.86(13) . . ?
C30 C18 C16 119.06(13) . . ?
C30 C18 C19 117.04(13) . . ?
C18 C19 H19 119.1 . . ?
C20 C19 C18 121.77(14) . . ?
C20 C19 H19 119.1 . . ?
C19 C20 H20 119.1 . . ?
C19 C20 C21 121.83(14) . . ?
C21 C20 H20 119.1 . . ?
C22 C21 C20 123.01(14) . . ?
C22 C21 C31 119.07(15) . . ?
C31 C21 C20 117.91(14) . . ?
C21 C22 H22 119.5 . . ?
C23 C22 C21 120.98(15) . . ?
C23 C22 H22 119.5 . . ?
C22 C23 H23 119.8 . . ?
C22 C23 C24 120.36(15) . . ?
C24 C23 H23 119.8 . . ?
C23 C24 H24 119.7 . . ?
C23 C24 C25 120.68(15) . . ?
C25 C24 H24 119.7 . . ?
C24 C25 C26 121.81(14) . . ?
C24 C25 C31 119.48(14) . . ?
C31 C25 C26 118.70(14) . . ?
C25 C26 H26 119.4 . . ?
C27 C26 C25 121.16(14) . . ?
C27 C26 H26 119.4 . . ?
C26 C27 H27 119.4 . . ?
C26 C27 C28 121.22(14) . . ?
C28 C27 H27 119.4 . . ?
C29 C28 C27 121.72(13) . . ?
C29 C28 C30 118.91(13) . . ?
C30 C28 C27 119.32(13) . . ?
C15 C29 H29 118.8 . . ?
C28 C29 C15 122.38(13) . . ?
C28 C29 H29 118.8 . . ?
C18 C30 C28 120.01(13) . . ?
C18 C30 C31 121.02(13) . . ?
C31 C30 C28 118.94(13) . . ?
C21 C31 C25 119.41(14) . . ?
C21 C31 C30 119.98(14) . . ?
C30 C31 C25 120.61(14) . . ?
C33 C32 C7 120.28(13) . . ?
C33 C32 C37 118.18(14) . . ?
C37 C32 C7 121.47(13) . . ?
C32 C33 H33 119.6 . . ?
C34 C33 C32 120.75(13) . . ?
C34 C33 H33 119.6 . . ?
C33 C34 H34 119.3 . . ?
C33 C34 C35 121.32(14) . . ?
C35 C34 H34 119.3 . . ?
C34 C35 C36 118.02(14) . . ?
C34 C35 C38 120.89(15) . . ?
C36 C35 C38 121.09(14) . . ?
C35 C36 H36 119.5 . . ?
C37 C36 C35 121.05(14) . . ?
C37 C36 H36 119.5 . . ?
C32 C37 H37 119.7 . . ?
C36 C37 C32 120.69(14) . . ?
C36 C37 H37 119.7 . . ?
C35 C38 H38A 109.5 . . ?
C35 C38 H38B 109.5 . . ?
C35 C38 H38C 109.5 . . ?
H38A C38 H38B 109.5 . . ?
H38A C38 H38C 109.5 . . ?
H38B C38 H38C 109.5 . . ?
Cl1 C39 Cl2 109.97(9) . . ?
Cl1 C39 D39 108.6 . . ?
Cl2 C39 D39 108.6 . . ?
Cl3 C39 Cl1 110.65(9) . . ?
Cl3 C39 Cl2 110.26(9) . . ?
Cl3 C39 D39 108.6 . . ?

loop_
_geom_bond_atom_site_label_1
_geom_bond_atom_site_label_2
_geom_bond_distance
_geom_bond_site_symmetry_2
_geom_bond_publ_flag
N1 C1 1.328(2) . ?
N1 C17 1.3573(19) . ?
C1 H1 0.9500 . ?
C1 C2 1.390(2) . ?
C2 H2 0.9500 . ?
C2 C3 1.377(2) . ?
C3 H3 0.9500 . ?
C3 C4 1.407(2) . ?
C4 C5 1.458(2) . ?
C4 C17 1.417(2) . ?
C5 C6 1.419(2) . ?
C5 C14 1.396(2) . ?
C6 H6 0.9500 . ?
C6 C7 1.369(2) . ?
C7 C8 1.435(2) . ?
C7 C32 1.489(2) . ?
C8 C9 1.414(2) . ?
C8 C13 1.428(2) . ?
C9 H9 0.9500 . ?
C9 C10 1.372(2) . ?
C10 H10 0.9500 . ?
C10 C11 1.402(2) . ?
C11 H11 0.9500 . ?
C11 C12 1.371(2) . ?
C12 H12 0.9500 . ?
C12 C13 1.421(2) . ?
C13 C14 1.448(2) . ?
C14 C15 1.464(2) . ?
C15 C16 1.422(2) . ?
C15 C29 1.408(2) . ?
C16 C17 1.465(2) . ?
C16 C18 1.438(2) . ?
C18 C19 1.439(2) . ?
C18 C30 1.420(2) . ?
C19 H19 0.9500 . ?
C19 C20 1.356(2) . ?
C20 H20 0.9500 . ?
C20 C21 1.431(2) . ?
C21 C22 1.403(2) . ?
C21 C31 1.420(2) . ?
C22 H22 0.9500 . ?
C22 C23 1.385(3) . ?
C23 H23 0.9500 . ?
C23 C24 1.390(3) . ?
C24 H24 0.9500 . ?
C24 C25 1.394(2) . ?
C25 C26 1.439(2) . ?
C25 C31 1.426(2) . ?
C26 H26 0.9500 . ?
C26 C27 1.353(2) . ?
C27 H27 0.9500 . ?
C27 C28 1.440(2) . ?
C28 C29 1.380(2) . ?
C28 C30 1.429(2) . ?
C29 H29 0.9500 . ?
C30 C31 1.426(2) . ?
C32 C33 1.393(2) . ?
C32 C37 1.403(2) . ?
C33 H33 0.9500 . ?
C33 C34 1.390(2) . ?
C34 H34 0.9500 . ?
C34 C35 1.392(2) . ?
C35 C36 1.395(2) . ?
C35 C38 1.507(2) . ?
C36 H36 0.9500 . ?
C36 C37 1.390(2) . ?
C37 H37 0.9500 . ?
C38 H38A 0.9800 . ?
C38 H38B 0.9800 . ?
C38 H38C 0.9800 . ?
Cl1 C39 1.7644(16) . ?
Cl2 C39 1.7653(16) . ?
Cl3 C39 1.7591(16) . ?
C39 D39 1.0000 . ?

loop_
_geom_torsion_atom_site_label_1
_geom_torsion_atom_site_label_2
_geom_torsion_atom_site_label_3
_geom_torsion_atom_site_label_4
_geom_torsion
_geom_torsion_site_symmetry_1
_geom_torsion_site_symmetry_2
_geom_torsion_site_symmetry_3
_geom_torsion_site_symmetry_4
_geom_torsion_publ_flag
N1 C1 C2 C3 -0.2(2) . . . . ?
C1 N1 C17 C4 0.3(2) . . . . ?
C1 N1 C17 C16 -172.62(13) . . . . ?
C1 C2 C3 C4 0.3(2) . . . . ?
C2 C3 C4 C5 -178.67(13) . . . . ?
C2 C3 C4 C17 -0.2(2) . . . . ?
C3 C4 C5 C6 4.7(2) . . . . ?
C3 C4 C5 C14 -176.49(13) . . . . ?
C3 C4 C17 N1 -0.1(2) . . . . ?
C3 C4 C17 C16 172.71(12) . . . . ?
C4 C5 C6 C7 176.77(13) . . . . ?
C4 C5 C14 C13 -170.06(12) . . . . ?
C4 C5 C14 C15 10.67(19) . . . . ?
C5 C4 C17 N1 178.34(13) . . . . ?
C5 C4 C17 C16 -8.81(19) . . . . ?
C5 C6 C7 C8 -3.2(2) . . . . ?
C5 C6 C7 C32 179.29(13) . . . . ?
C5 C14 C15 C16 -23.46(19) . . . . ?
C5 C14 C15 C29 151.60(14) . . . . ?
C6 C5 C14 C13 8.7(2) . . . . ?
C6 C5 C14 C15 -170.52(12) . . . . ?
C6 C7 C8 C9 -177.54(13) . . . . ?
C6 C7 C8 C13 1.4(2) . . . . ?
C6 C7 C32 C33 -59.04(19) . . . . ?
C6 C7 C32 C37 117.95(16) . . . . ?
C7 C8 C9 C10 174.50(14) . . . . ?
C7 C8 C13 C12 -170.17(13) . . . . ?
C7 C8 C13 C14 5.31(19) . . . . ?
C7 C32 C33 C34 177.66(13) . . . . ?
C7 C32 C37 C36 -177.09(13) . . . . ?
C8 C7 C32 C33 123.49(15) . . . . ?
C8 C7 C32 C37 -59.51(19) . . . . ?
C8 C9 C10 C11 -2.3(2) . . . . ?
C8 C13 C14 C5 -10.4(2) . . . . ?
C8 C13 C14 C15 168.86(12) . . . . ?
C9 C8 C13 C12 8.80(19) . . . . ?
C9 C8 C13 C14 -175.72(13) . . . . ?
C9 C10 C11 C12 4.5(2) . . . . ?
C10 C11 C12 C13 0.3(2) . . . . ?
C11 C12 C13 C8 -6.9(2) . . . . ?
C11 C12 C13 C14 177.85(13) . . . . ?
C12 C13 C14 C5 164.80(13) . . . . ?
C12 C13 C14 C15 -16.0(2) . . . . ?
C13 C8 C9 C10 -4.5(2) . . . . ?
C13 C14 C15 C16 157.30(13) . . . . ?
C13 C14 C15 C29 -27.6(2) . . . . ?
C14 C5 C6 C7 -2.0(2) . . . . ?
C14 C15 C16 C17 19.51(19) . . . . ?
C14 C15 C16 C18 -167.34(12) . . . . ?
C14 C15 C29 C28 177.49(13) . . . . ?
C15 C16 C17 N1 169.57(12) . . . . ?
C15 C16 C17 C4 -3.53(19) . . . . ?
C15 C16 C18 C19 162.20(13) . . . . ?
C15 C16 C18 C30 -15.44(19) . . . . ?
C16 C15 C29 C28 -7.4(2) . . . . ?
C16 C18 C19 C20 177.54(13) . . . . ?
C16 C18 C30 C28 3.2(2) . . . . ?
C16 C18 C30 C31 -174.72(12) . . . . ?
C17 N1 C1 C2 -0.2(2) . . . . ?
C17 C4 C5 C6 -173.70(12) . . . . ?
C17 C4 C5 C14 5.1(2) . . . . ?
C17 C16 C18 C19 -25.1(2) . . . . ?
C17 C16 C18 C30 157.24(13) . . . . ?
C18 C16 C17 N1 -3.2(2) . . . . ?
C18 C16 C17 C4 -176.30(13) . . . . ?
C18 C19 C20 C21 -1.2(2) . . . . ?
C18 C30 C31 C21 -4.3(2) . . . . ?
C18 C30 C31 C25 175.23(13) . . . . ?
C19 C18 C30 C28 -174.58(13) . . . . ?
C19 C18 C30 C31 7.5(2) . . . . ?
C19 C20 C21 C22 -175.42(15) . . . . ?
C19 C20 C21 C31 4.6(2) . . . . ?
C20 C21 C22 C23 179.96(16) . . . . ?
C20 C21 C31 C25 178.67(13) . . . . ?
C20 C21 C31 C30 -1.8(2) . . . . ?
C21 C22 C23 C24 0.8(3) . . . . ?
C22 C21 C31 C25 -1.3(2) . . . . ?
C22 C21 C31 C30 178.21(14) . . . . ?
C22 C23 C24 C25 -0.1(3) . . . . ?
C23 C24 C25 C26 179.49(16) . . . . ?
C23 C24 C25 C31 -1.3(2) . . . . ?
C24 C25 C26 C27 178.81(15) . . . . ?
C24 C25 C31 C21 2.0(2) . . . . ?
C24 C25 C31 C30 -177.55(14) . . . . ?
C25 C26 C27 C28 0.2(2) . . . . ?
C26 C25 C31 C21 -178.75(13) . . . . ?
C26 C25 C31 C30 1.7(2) . . . . ?
C26 C27 C28 C29 176.17(14) . . . . ?
C26 C27 C28 C30 -1.2(2) . . . . ?
C27 C28 C29 C15 177.61(13) . . . . ?
C27 C28 C30 C18 -175.52(13) . . . . ?
C27 C28 C30 C31 2.5(2) . . . . ?
C28 C30 C31 C21 177.75(13) . . . . ?
C28 C30 C31 C25 -2.7(2) . . . . ?
C29 C15 C16 C17 -155.67(13) . . . . ?
C29 C15 C16 C18 17.48(19) . . . . ?
C29 C28 C30 C18 7.0(2) . . . . ?
C29 C28 C30 C31 -175.02(13) . . . . ?
C30 C18 C19 C20 -4.8(2) . . . . ?
C30 C28 C29 C15 -5.0(2) . . . . ?
C31 C21 C22 C23 -0.1(3) . . . . ?
C31 C25 C26 C27 -0.4(2) . . . . ?
C32 C7 C8 C9 -0.1(2) . . . . ?
C32 C7 C8 C13 178.87(12) . . . . ?
C32 C33 C34 C35 -0.7(2) . . . . ?
C33 C32 C37 C36 0.0(2) . . . . ?
C33 C34 C35 C36 0.3(2) . . . . ?
C33 C34 C35 C38 179.99(14) . . . . ?
C34 C35 C36 C37 0.2(2) . . . . ?
C35 C36 C37 C32 -0.4(2) . . . . ?
C37 C32 C33 C34 0.6(2) . . . . ?
C38 C35 C36 C37 -179.45(14) . . . . ?
